data_4031566
loop_
_publ_author_name
'Albano, V.G.'
'Sansoni, M.'
'Chini, P.'
'Martinengo, S.'
'Strumolo, D.'

_publ_section_title
;
 New carbide clusters in the cobalt subgroup. Part II. Crystallographic
 characterization of the
 di-mue3-carbonyl-hexa-mue-carbonyl-carbido-undecacarbon
 l-polyhedro-octarhodium
;
_journal_name_full
;
Journal of the Chemical Society. Dalton Transactions, Inorganic Chemistry 
(1972-)
;
_journal_page_first 305
_journal_page_last 309
_journal_volume 1975
_journal_year 1975
_chemical_formula_sum 'C20 O19 Rh8'
_chemical_name_systematic 'Rh8 (C O)19 C'
_space_group_IT_number 2
_symmetry_space_group_name_Hall '-P 1'
_symmetry_space_group_name_H-M 'P -1'
_cell_angle_alpha 75.95
_cell_angle_beta 69.06
_cell_angle_gamma 92.36
_cell_formula_units_Z 2
_cell_length_a 9.18
_cell_length_b 17.76
_cell_length_c 10.46
_cell_volume 1529.604
_citation_journal_id_ASTM JCDTBI
_cod_data_source_file Albano_JCDTBI_1975_1800.cif
_cod_data_source_block C20O19Rh8
_cod_database_code 4031566

loop_
_symmetry_equiv_pos_as_xyz
x,y,z
-x,-y,-z

loop_
_atom_site_label
_atom_site_type_symbol
_atom_site_fract_x
_atom_site_fract_y
_atom_site_fract_z
_atom_site_occupancy
_atom_site_U_iso_or_equiv
C14 C+2 0.359 0.2517 0.719 1 0.0
O6 O-2 0.7557 0.451 0.041 1 0.0
O17 O-2 0.633 0.4229 0.4596 1 0.0
Rh5 Rh 0.2551 0.2481 0.2798 1 0.0
C8 C+2 0.3146 0.4988 0.2935 1 0.0
O12 O-2 -0.0715 0.1599 0.8562 1 0.0
C18 C+2 0.5364 0.3854 0.4506 1 0.0
Rh4 Rh 0.4826 0.1746 0.3862 1 0.0
O11 O-2 0.6912 0.2993 -0.0612 1 0.0
O3 O-2 0.1968 0.0456 0.9385 1 0.0
C4 C+2 0.2243 0.089 0.8331 1 0.0
O1 O-2 -0.2788 0.2569 0.6131 1 0.0
Rh2 Rh 0.3083 0.3334 0.5745 1 0.0
O15 O-2 0.5448 0.0705 0.6261 1 0.0
O2 O-2 0.2492 0.4277 0.7897 1 0.0
Rh3 Rh 0.2722 0.167 0.6537 1 0.0
O16 O-2 -0.0359 0.1252 0.4236 1 0.0
O8 O-2 -0.0402 0.4323 0.2263 1 0.0
Rh7 Rh 0.2112 0.3925 0.3489 1 0.0
C5 C+2 0.6276 0.1104 0.2984 1 0.0
C12 C+2 0.5979 0.2484 0.0134 1 0.0
O19 O-2 0.3977 0.3994 0.0338 1 0.0
C6 C+2 0.1922 0.2387 0.1292 1 0.0
Rh8 Rh 0.4462 0.1573 0.1313 1 0.0
Rh1 Rh 0.0664 0.2458 0.5467 1 0.0
O5 O-2 0.1357 0.2349 0.0498 1 0.0
C15 C+2 0.6631 0.2614 0.3016 1 0.0
C11 C+2 0.5362 0.1062 -0.0096 1 0.0
O4 O-2 0.7232 0.0743 0.2575 1 0.0
C17 C+2 0.0542 0.1746 0.4134 1 0.0
C3 C+2 0.2726 0.3953 0.7064 1 0.0
C13 C+2 0.023 0.1818 0.7427 1 0.0
O9 O-2 0.1912 0.0172 0.3114 1 0.0
C2 C+2 -0.1493 0.2528 0.5896 1 0.0
C16 C+2 0.4768 0.1118 0.5758 1 0.0
O7 O-2 0.3738 0.5605 0.2632 1 0.0
O10 O-2 0.5923 0.0781 -0.097 1 0.0
O13 O-2 0.4164 0.2493 0.8011 1 0.0
C7 C+2 0.6626 0.4114 0.1408 1 0.0
O14 O-2 0.7977 0.2657 0.2778 1 0.0
Rh6 Rh 0.5015 0.3377 0.3014 1 0.0
C19 C+2 0.0761 0.3833 0.553 1 0.0
O18 O-2 -0.015 0.4105 0.6301 1 0.0
C10 C+2 0.2849 0.0694 0.2482 1 0.0
C9 C+2 0.0497 0.4153 0.2738 1 0.0
C1 C 0.3187 0.2493 0.454 1 0.0
C20 C+2 0.358 0.3674 0.1529 1 0.0
